data_7705007
loop_
_publ_author_name
'Mews, N. M.'
'Reimann, M.'
'H\"orner, G'
'Kaupp, M.'
'Schubert, H.'
'Berkefeld, A.'

_publ_section_title
;
 A four-parameter system for rationalising the electronic properties of
 transition metal-radical ligand complexes.
;
_journal_issue 28
_journal_name_full 'Dalton transactions (Cambridge, England : 2003)'
_journal_page_first 9735
_journal_page_last 9742
_journal_paper_doi 10.1039/d0dt02237c
_journal_volume 49
_journal_year 2020
_chemical_formula_sum 'C52 H77 P Pt S2'
_chemical_formula_weight 992.31
_chemical_properties_physical Moisture-sensitive
_space_group_crystal_system triclinic
_space_group_IT_number 2
_space_group_name_Hall '-P 1'
_space_group_name_H-M_alt 'P -1'
_atom_sites_solution_hydrogens geom
_audit_creation_method SHELXL-2014
_audit_update_record
;
2019-10-22 deposited with the CCDC.	2020-07-02 downloaded from the CCDC.
;
_cell_angle_alpha 87.825(2)
_cell_angle_beta 85.279(2)
_cell_angle_gamma 81.634(2)
_cell_formula_units_Z 2
_cell_length_a 9.8047(5)
_cell_length_b 11.4455(5)
_cell_length_c 21.2480(9)
_cell_measurement_reflns_used 9972
_cell_measurement_temperature 100(2)
_cell_measurement_theta_max 27.18
_cell_measurement_theta_min 2.57
_cell_volume 2350.25(19)
_computing_cell_refinement 'Bruker SAINT'
_computing_data_collection 'Bruker APEX2'
_computing_data_reduction 'Bruker SAINT'
_computing_structure_refinement 'SHELXL-2014 (Sheldrick 2014)'
_computing_structure_solution 'SHELXS-97 (Sheldrick 2008)'
_diffrn_ambient_temperature 100(2)
_diffrn_measured_fraction_theta_full 0.997
_diffrn_measured_fraction_theta_max 0.993
_diffrn_measurement_device_type 'Bruker APEX-II CCD'
_diffrn_measurement_method '\f and \w scans'
_diffrn_radiation_type MoK\a
_diffrn_radiation_wavelength 0.71073
_diffrn_reflns_av_R_equivalents 0.0283
_diffrn_reflns_av_unetI/netI 0.0270
_diffrn_reflns_Laue_measured_fraction_full 0.997
_diffrn_reflns_Laue_measured_fraction_max 0.993
_diffrn_reflns_limit_h_max 12
_diffrn_reflns_limit_h_min -12
_diffrn_reflns_limit_k_max 14
_diffrn_reflns_limit_k_min -14
_diffrn_reflns_limit_l_max 27
_diffrn_reflns_limit_l_min -27
_diffrn_reflns_number 36535
_diffrn_reflns_point_group_measured_fraction_full 0.997
_diffrn_reflns_point_group_measured_fraction_max 0.993
_diffrn_reflns_theta_full 25.242
_diffrn_reflns_theta_max 27.193
_diffrn_reflns_theta_min 2.106
_exptl_absorpt_coefficient_mu 3.142
_exptl_absorpt_correction_T_max 0.8756
_exptl_absorpt_correction_T_min 0.5821
_exptl_absorpt_correction_type multi-scan
_exptl_absorpt_process_details 'SADABS V2008/1 (Bruker AXS)'
_exptl_crystal_colour green
_exptl_crystal_density_diffrn 1.402
_exptl_crystal_description prism
_exptl_crystal_F_000 1028
_exptl_crystal_size_max 0.196
_exptl_crystal_size_mid 0.115
_exptl_crystal_size_min 0.066
_refine_diff_density_max 0.839
_refine_diff_density_min -0.726
_refine_diff_density_rms 0.074
_refine_ls_extinction_method none
_refine_ls_goodness_of_fit_ref 1.026
_refine_ls_hydrogen_treatment constr
_refine_ls_matrix_type full
_refine_ls_number_parameters 517
_refine_ls_number_reflns 10389
_refine_ls_number_restraints 0
_refine_ls_restrained_S_all 1.026
_refine_ls_R_factor_all 0.0217
_refine_ls_R_factor_gt 0.0180
_refine_ls_shift/su_max 0.007
_refine_ls_shift/su_mean 0.000
_refine_ls_structure_factor_coef Fsqd
_refine_ls_weighting_details 'w=1/[\s^2^(Fo^2^)+(0.0211P)^2^+0.5213P] where P=(Fo^2^+2Fc^2^)/3'
_refine_ls_weighting_scheme calc
_refine_ls_wR_factor_gt 0.0397
_refine_ls_wR_factor_ref 0.0407
_reflns_Friedel_coverage 0.000
_reflns_number_gt 9598
_reflns_number_total 10389
_reflns_threshold_expression 'I > 2\s(I)'
_cod_data_source_file d0dt02237c3.cif
_cod_data_source_block shelx
_cod_database_code 7705007
_shelx_space_group_comment
;
The symmetry employed for this shelxl refinement is uniquely defined
by the following loop, which should always be used as a source of
symmetry information in preference to the above space-group names.
They are only intended as comments.
;
_shelx_estimated_absorpt_t_min 0.578
_shelx_estimated_absorpt_t_max 0.819
_shelxl_version_number 2014-3

loop_
_space_group_symop_operation_xyz
'x, y, z'
'-x, -y, -z'

loop_
_atom_site_label
_atom_site_type_symbol
_atom_site_fract_x
_atom_site_fract_y
_atom_site_fract_z
_atom_site_U_iso_or_equiv
_atom_site_adp_type
_atom_site_occupancy
_atom_site_site_symmetry_order
_atom_site_calc_flag
_atom_site_refinement_flags_posn
_atom_site_refinement_flags_adp
_atom_site_refinement_flags_occupancy
_atom_site_disorder_assembly
_atom_site_disorder_group
Pt1 Pt 0.42832(2) 0.49332(2) 0.73279(2) 0.00731(3) Uani 1 1 d . . . . .
S1 S 0.56937(5) 0.57803(4) 0.65193(2) 0.00945(9) Uani 1 1 d . . . . .
P1 P 0.46176(5) 0.64117(4) 0.79542(2) 0.00784(9) Uani 1 1 d . . . . .
S2 S 0.35320(6) 0.38502(5) 0.82255(2) 0.01509(11) Uani 1 1 d . . . . .
C5 C 0.1040(2) 0.43868(17) 0.67820(9) 0.0116(4) Uani 1 1 d . . . . .
H5 H 0.0073 0.4433 0.6886 0.014 Uiso 1 1 calc R U . . .
C2 C 0.3834(2) 0.41186(17) 0.63746(8) 0.0094(4) Uani 1 1 d . . . . .
H2 H 0.4768 0.3967 0.6205 0.011 Uiso 1 1 calc R U . . .
C1 C 0.3357(2) 0.33925(16) 0.68548(8) 0.0088(4) Uani 1 1 d . . . . .
H1 H 0.3981 0.2782 0.7035 0.011 Uiso 1 1 calc R U . . .
C6 C 0.1937(2) 0.35561(17) 0.70796(8) 0.0095(4) Uani 1 1 d . . . . .
C12 C 0.23251(19) 0.28294(16) 0.81724(8) 0.0090(4) Uani 1 1 d . . . . .
C22 C 0.4849(2) 0.62737(17) 0.58210(8) 0.0090(4) Uani 1 1 d . . . . .
C3 C 0.2928(2) 0.50924(17) 0.61347(8) 0.0092(4) Uani 1 1 d . . . . .
C7 C 0.1549(2) 0.28426(17) 0.76413(8) 0.0099(4) Uani 1 1 d . . . . .
C4 C 0.1541(2) 0.51753(18) 0.63214(9) 0.0118(4) Uani 1 1 d . . . . .
H4 H 0.0908 0.5774 0.6137 0.014 Uiso 1 1 calc R U . . .
C21 C 0.3538(2) 0.59730(17) 0.57202(8) 0.0102(4) Uani 1 1 d . . . . .
C23 C 0.5453(2) 0.70383(17) 0.53695(8) 0.0097(4) Uani 1 1 d . . . . .
C45 C 0.8919(2) 0.63207(19) 0.79560(9) 0.0146(4) Uani 1 1 d . . . . .
H45A H 0.8915 0.6969 0.8252 0.017 Uiso 1 1 calc R U . . .
H45B H 0.9643 0.6398 0.7610 0.017 Uiso 1 1 calc R U . . .
C8 C 0.0456(2) 0.22058(17) 0.76354(9) 0.0106(4) Uani 1 1 d . . . . .
H8 H -0.0060 0.2260 0.7274 0.013 Uiso 1 1 calc R U . . .
C44 C 0.9249(2) 0.51333(18) 0.83030(9) 0.0145(4) Uani 1 1 d . . . . .
H44A H 0.9318 0.4488 0.8000 0.017 Uiso 1 1 calc R U . . .
H44B H 1.0153 0.5091 0.8484 0.017 Uiso 1 1 calc R U . . .
C47 C 0.4321(2) 0.78244(17) 0.75070(9) 0.0105(4) Uani 1 1 d . . . . .
H47 H 0.5104 0.7777 0.7172 0.013 Uiso 1 1 calc R U . . .
C41 C 0.63817(19) 0.62780(17) 0.82127(8) 0.0093(4) Uani 1 1 d . . . . .
H41 H 0.6386 0.6920 0.8519 0.011 Uiso 1 1 calc R U . . .
C10 C 0.0917(2) 0.14220(17) 0.86542(9) 0.0118(4) Uani 1 1 d . . . . .
H10 H 0.0713 0.0910 0.9001 0.014 Uiso 1 1 calc R U . . .
C26 C 0.2787(2) 0.65079(17) 0.52318(9) 0.0109(4) Uani 1 1 d . . . . .
H26 H 0.1896 0.6306 0.5184 0.013 Uiso 1 1 calc R U . . .
C48 C 0.3010(2) 0.79744(18) 0.71405(9) 0.0123(4) Uani 1 1 d . . . . .
H48A H 0.2957 0.7237 0.6921 0.015 Uiso 1 1 calc R U . . .
H48B H 0.2178 0.8137 0.7438 0.015 Uiso 1 1 calc R U . . .
C9 C 0.0094(2) 0.14868(17) 0.81465(9) 0.0108(4) Uani 1 1 d . . . . .
C11 C 0.2025(2) 0.20583(17) 0.86906(8) 0.0097(4) Uani 1 1 d . . . . .
C31 C 0.6935(2) 0.73599(18) 0.53761(9) 0.0120(4) Uani 1 1 d . . . . .
C35 C 0.35251(19) 0.64989(17) 0.87123(8) 0.0103(4) Uani 1 1 d . . . . .
H35 H 0.3580 0.5668 0.8883 0.012 Uiso 1 1 calc R U . . .
C36 C 0.1992(2) 0.69008(19) 0.86173(9) 0.0128(4) Uani 1 1 d . . . . .
H36A H 0.1860 0.7739 0.8472 0.015 Uiso 1 1 calc R U . . .
H36B H 0.1698 0.6424 0.8288 0.015 Uiso 1 1 calc R U . . .
C52 C 0.4409(2) 0.89507(17) 0.78583(9) 0.0129(4) Uani 1 1 d . . . . .
H52A H 0.5247 0.8842 0.8096 0.015 Uiso 1 1 calc R U . . .
H52B H 0.3591 0.9124 0.8163 0.015 Uiso 1 1 calc R U . . .
C46 C 0.7514(2) 0.64243(19) 0.76843(9) 0.0130(4) Uani 1 1 d . . . . .
H46A H 0.7535 0.5809 0.7367 0.016 Uiso 1 1 calc R U . . .
H46B H 0.7306 0.7206 0.7470 0.016 Uiso 1 1 calc R U . . .
C39 C 0.3082(2) 0.7076(2) 0.98495(9) 0.0158(4) Uani 1 1 d . . . . .
H39A H 0.3228 0.6241 0.9999 0.019 Uiso 1 1 calc R U . . .
H39B H 0.3364 0.7563 1.0178 0.019 Uiso 1 1 calc R U . . .
C43 C 0.8141(2) 0.49648(19) 0.88282(9) 0.0148(4) Uani 1 1 d . . . . .
H43A H 0.8140 0.5559 0.9155 0.018 Uiso 1 1 calc R U . . .
H43B H 0.8355 0.4171 0.9028 0.018 Uiso 1 1 calc R U . . .
C37 C 0.1102(2) 0.67603(19) 0.92351(9) 0.0146(4) Uani 1 1 d . . . . .
H37A H 0.0121 0.7049 0.9168 0.018 Uiso 1 1 calc R U . . .
H37B H 0.1176 0.5913 0.9361 0.018 Uiso 1 1 calc R U . . .
C50 C 0.3224(2) 1.01333(18) 0.69780(10) 0.0180(4) Uani 1 1 d . . . . .
H50A H 0.2375 1.0395 0.7251 0.022 Uiso 1 1 calc R U . . .
H50B H 0.3335 1.0758 0.6650 0.022 Uiso 1 1 calc R U . . .
C24 C 0.4644(2) 0.75407(17) 0.48878(8) 0.0108(4) Uani 1 1 d . . . . .
H24 H 0.5036 0.8064 0.4591 0.013 Uiso 1 1 calc R U . . .
C40 C 0.3992(2) 0.72113(19) 0.92364(9) 0.0140(4) Uani 1 1 d . . . . .
H40A H 0.4970 0.6923 0.9308 0.017 Uiso 1 1 calc R U . . .
H40B H 0.3918 0.8056 0.9105 0.017 Uiso 1 1 calc R U . . .
C51 C 0.4466(2) 0.99808(18) 0.73770(9) 0.0168(4) Uani 1 1 d . . . . .
H51A H 0.4481 1.0719 0.7603 0.020 Uiso 1 1 calc R U . . .
H51B H 0.5328 0.9832 0.7097 0.020 Uiso 1 1 calc R U . . .
C34 C 0.7037(2) 0.81313(19) 0.59441(9) 0.0182(4) Uani 1 1 d . . . . .
H34A H 0.6891 0.7675 0.6337 0.027 Uiso 1 1 calc R U . . .
H34B H 0.6330 0.8830 0.5935 0.027 Uiso 1 1 calc R U . . .
H34C H 0.7956 0.8380 0.5921 0.027 Uiso 1 1 calc R U . . .
C42 C 0.6715(2) 0.50919(18) 0.85758(9) 0.0132(4) Uani 1 1 d . . . . .
H42A H 0.6008 0.5042 0.8933 0.016 Uiso 1 1 calc R U . . .
H42B H 0.6678 0.4434 0.8291 0.016 Uiso 1 1 calc R U . . .
C33 C 0.8015(2) 0.62477(19) 0.53906(10) 0.0162(4) Uani 1 1 d . . . . .
H33A H 0.8939 0.6477 0.5394 0.024 Uiso 1 1 calc R U . . .
H33B H 0.7974 0.5785 0.5016 0.024 Uiso 1 1 calc R U . . .
H33C H 0.7822 0.5770 0.5771 0.024 Uiso 1 1 calc R U . . .
C38 C 0.1557(2) 0.74480(19) 0.97614(9) 0.0156(4) Uani 1 1 d . . . . .
H38A H 0.1389 0.8304 0.9656 0.019 Uiso 1 1 calc R U . . .
H38B H 0.1005 0.7304 1.0161 0.019 Uiso 1 1 calc R U . . .
C13 C -0.1135(2) 0.08078(18) 0.81233(9) 0.0133(4) Uani 1 1 d . . . . .
C17 C 0.2838(2) 0.18898(18) 0.92908(9) 0.0122(4) Uani 1 1 d . . . . .
C14 C -0.2433(2) 0.1682(2) 0.80080(10) 0.0191(5) Uani 1 1 d . . . . .
H14A H -0.3213 0.1249 0.7974 0.029 Uiso 1 1 calc R U . . .
H14B H -0.2273 0.2137 0.7615 0.029 Uiso 1 1 calc R U . . .
H14C H -0.2642 0.2222 0.8361 0.029 Uiso 1 1 calc R U . . .
C19 C 0.4375(2) 0.14958(19) 0.91122(9) 0.0160(4) Uani 1 1 d . . . . .
H19A H 0.4868 0.1351 0.9497 0.024 Uiso 1 1 calc R U . . .
H19B H 0.4754 0.2116 0.8852 0.024 Uiso 1 1 calc R U . . .
H19C H 0.4488 0.0768 0.8873 0.024 Uiso 1 1 calc R U . . .
C25 C 0.3302(2) 0.73242(17) 0.48146(8) 0.0103(4) Uani 1 1 d . . . . .
C15 C -0.0843(2) -0.00725(19) 0.75835(10) 0.0181(4) Uani 1 1 d . . . . .
H15A H -0.0048 -0.0663 0.7671 0.027 Uiso 1 1 calc R U . . .
H15B H -0.0639 0.0351 0.7185 0.027 Uiso 1 1 calc R U . . .
H15C H -0.1655 -0.0467 0.7550 0.027 Uiso 1 1 calc R U . . .
C30 C 0.1575(2) 0.71397(19) 0.40157(10) 0.0198(5) Uani 1 1 d . . . . .
H30A H 0.0968 0.6801 0.4341 0.030 Uiso 1 1 calc R U . . .
H30B H 0.2216 0.6503 0.3811 0.030 Uiso 1 1 calc R U . . .
H30C H 0.1014 0.7579 0.3700 0.030 Uiso 1 1 calc R U . . .
C49 C 0.3056(2) 0.89975(18) 0.66586(9) 0.0152(4) Uani 1 1 d . . . . .
H49A H 0.3838 0.8796 0.6338 0.018 Uiso 1 1 calc R U . . .
H49B H 0.2191 0.9121 0.6440 0.018 Uiso 1 1 calc R U . . .
C18 C 0.2612(2) 0.30301(19) 0.96700(9) 0.0176(4) Uani 1 1 d . . . . .
H18A H 0.1619 0.3280 0.9762 0.026 Uiso 1 1 calc R U . . .
H18B H 0.3015 0.3653 0.9422 0.026 Uiso 1 1 calc R U . . .
H18C H 0.3059 0.2883 1.0067 0.026 Uiso 1 1 calc R U . . .
C29 C 0.3248(2) 0.8557(2) 0.37931(10) 0.0190(5) Uani 1 1 d . . . . .
H29A H 0.2626 0.8995 0.3500 0.029 Uiso 1 1 calc R U . . .
H29B H 0.3882 0.7945 0.3565 0.029 Uiso 1 1 calc R U . . .
H29C H 0.3781 0.9101 0.3977 0.029 Uiso 1 1 calc R U . . .
C27 C 0.2396(2) 0.79764(18) 0.43211(9) 0.0127(4) Uani 1 1 d . . . . .
C32 C 0.7353(2) 0.8074(2) 0.47794(9) 0.0173(4) Uani 1 1 d . . . . .
H32A H 0.8308 0.8224 0.4794 0.026 Uiso 1 1 calc R U . . .
H32B H 0.6737 0.8828 0.4762 0.026 Uiso 1 1 calc R U . . .
H32C H 0.7279 0.7624 0.4403 0.026 Uiso 1 1 calc R U . . .
C28 C 0.1381(2) 0.89407(19) 0.46612(10) 0.0192(5) Uani 1 1 d . . . . .
H28A H 0.0774 0.9365 0.4358 0.029 Uiso 1 1 calc R U . . .
H28B H 0.1898 0.9495 0.4846 0.029 Uiso 1 1 calc R U . . .
H28C H 0.0822 0.8577 0.4997 0.029 Uiso 1 1 calc R U . . .
C20 C 0.2363(2) 0.0917(2) 0.97421(9) 0.0188(5) Uani 1 1 d . . . . .
H20A H 0.2929 0.0817 1.0105 0.028 Uiso 1 1 calc R U . . .
H20B H 0.2467 0.0172 0.9519 0.028 Uiso 1 1 calc R U . . .
H20C H 0.1390 0.1144 0.9890 0.028 Uiso 1 1 calc R U . . .
C16 C -0.1420(2) 0.0112(2) 0.87373(10) 0.0233(5) Uani 1 1 d . . . . .
H16A H -0.2223 -0.0294 0.8702 0.035 Uiso 1 1 calc R U . . .
H16B H -0.1609 0.0656 0.9089 0.035 Uiso 1 1 calc R U . . .
H16C H -0.0611 -0.0471 0.8814 0.035 Uiso 1 1 calc R U . . .

loop_
_atom_site_aniso_label
_atom_site_aniso_U_11
_atom_site_aniso_U_22
_atom_site_aniso_U_33
_atom_site_aniso_U_23
_atom_site_aniso_U_13
_atom_site_aniso_U_12
Pt1 0.00848(4) 0.00733(4) 0.00626(4) 0.00063(2) -0.00009(2) -0.00201(3)
S1 0.0094(2) 0.0118(2) 0.0076(2) 0.00126(17) -0.00072(17) -0.00347(18)
P1 0.0077(2) 0.0076(2) 0.0083(2) 0.00004(18) -0.00081(17) -0.00146(19)
S2 0.0238(3) 0.0159(3) 0.0087(2) 0.00327(19) -0.00316(19) -0.0133(2)
C5 0.0108(10) 0.0136(10) 0.0112(9) 0.0004(8) -0.0010(7) -0.0045(8)
C2 0.0102(9) 0.0101(9) 0.0086(8) -0.0024(7) -0.0002(7) -0.0036(8)
C1 0.0111(9) 0.0075(9) 0.0080(8) -0.0018(7) -0.0024(7) -0.0009(7)
C6 0.0128(10) 0.0098(9) 0.0068(8) -0.0009(7) -0.0002(7) -0.0048(8)
C12 0.0092(9) 0.0074(9) 0.0099(8) -0.0004(7) 0.0019(7) -0.0015(7)
C22 0.0113(9) 0.0082(9) 0.0069(8) -0.0007(7) 0.0003(7) -0.0002(7)
C3 0.0125(10) 0.0093(9) 0.0065(8) -0.0002(7) -0.0020(7) -0.0030(8)
C7 0.0108(10) 0.0091(9) 0.0086(8) -0.0001(7) 0.0029(7) 0.0002(8)
C4 0.0119(10) 0.0134(10) 0.0106(9) 0.0031(8) -0.0043(7) -0.0021(8)
C21 0.0115(10) 0.0091(9) 0.0095(8) -0.0001(7) 0.0014(7) -0.0005(8)
C23 0.0110(10) 0.0087(9) 0.0096(8) -0.0019(7) 0.0014(7) -0.0023(8)
C45 0.0091(10) 0.0211(11) 0.0135(9) 0.0008(8) -0.0015(7) -0.0024(8)
C8 0.0112(10) 0.0117(9) 0.0086(8) 0.0009(7) -0.0011(7) -0.0012(8)
C44 0.0110(10) 0.0158(10) 0.0166(10) -0.0027(8) -0.0029(8) 0.0000(8)
C47 0.0110(10) 0.0093(9) 0.0109(9) 0.0015(7) 0.0001(7) -0.0015(8)
C41 0.0079(9) 0.0100(9) 0.0099(8) 0.0002(7) -0.0014(7) -0.0008(7)
C10 0.0137(10) 0.0113(10) 0.0098(9) 0.0025(7) 0.0012(7) -0.0019(8)
C26 0.0111(10) 0.0110(9) 0.0112(9) 0.0011(7) -0.0014(7) -0.0030(8)
C48 0.0111(10) 0.0120(10) 0.0136(9) 0.0016(8) -0.0025(7) -0.0004(8)
C9 0.0098(9) 0.0100(9) 0.0119(9) -0.0004(7) 0.0028(7) -0.0011(8)
C11 0.0105(9) 0.0095(9) 0.0086(8) -0.0010(7) 0.0008(7) 0.0000(8)
C31 0.0133(10) 0.0137(10) 0.0100(9) 0.0009(8) 0.0005(7) -0.0063(8)
C35 0.0096(9) 0.0120(10) 0.0090(8) -0.0008(7) 0.0013(7) -0.0018(8)
C36 0.0100(10) 0.0176(10) 0.0110(9) -0.0001(8) -0.0002(7) -0.0026(8)
C52 0.0159(10) 0.0091(9) 0.0135(9) 0.0000(8) -0.0005(8) -0.0016(8)
C46 0.0102(10) 0.0174(10) 0.0111(9) 0.0025(8) -0.0010(7) -0.0020(8)
C39 0.0123(10) 0.0253(12) 0.0108(9) -0.0042(8) -0.0002(8) -0.0052(9)
C43 0.0127(10) 0.0163(10) 0.0145(9) 0.0034(8) -0.0033(8) 0.0013(8)
C37 0.0101(10) 0.0203(11) 0.0137(9) 0.0000(8) 0.0006(8) -0.0039(8)
C50 0.0218(11) 0.0114(10) 0.0197(10) 0.0051(8) -0.0017(9) -0.0002(9)
C24 0.0132(10) 0.0098(9) 0.0089(8) 0.0008(7) 0.0028(7) -0.0028(8)
C40 0.0119(10) 0.0195(11) 0.0113(9) -0.0037(8) 0.0006(7) -0.0050(8)
C51 0.0231(12) 0.0093(10) 0.0177(10) 0.0009(8) 0.0008(8) -0.0032(9)
C34 0.0208(11) 0.0190(11) 0.0168(10) -0.0020(8) 0.0011(8) -0.0111(9)
C42 0.0113(10) 0.0137(10) 0.0141(9) 0.0043(8) -0.0014(7) -0.0010(8)
C33 0.0114(10) 0.0197(11) 0.0174(10) 0.0012(8) 0.0011(8) -0.0039(9)
C38 0.0142(10) 0.0191(11) 0.0131(9) -0.0023(8) 0.0032(8) -0.0031(9)
C13 0.0115(10) 0.0158(10) 0.0133(9) 0.0022(8) 0.0001(7) -0.0061(8)
C17 0.0149(10) 0.0133(10) 0.0091(9) 0.0033(7) -0.0019(7) -0.0045(8)
C14 0.0128(11) 0.0207(11) 0.0239(11) 0.0000(9) 0.0015(8) -0.0042(9)
C19 0.0147(10) 0.0181(11) 0.0156(10) 0.0023(8) -0.0028(8) -0.0034(9)
C25 0.0122(10) 0.0084(9) 0.0091(8) -0.0005(7) 0.0011(7) 0.0010(8)
C15 0.0164(11) 0.0169(11) 0.0223(10) -0.0005(9) -0.0025(8) -0.0061(9)
C30 0.0262(12) 0.0184(11) 0.0158(10) 0.0055(8) -0.0096(9) -0.0036(9)
C49 0.0161(10) 0.0151(10) 0.0134(9) 0.0046(8) -0.0032(8) 0.0010(8)
C18 0.0218(11) 0.0220(11) 0.0094(9) -0.0009(8) -0.0008(8) -0.0046(9)
C29 0.0153(11) 0.0221(12) 0.0174(10) 0.0110(9) -0.0004(8) 0.0014(9)
C27 0.0129(10) 0.0121(10) 0.0123(9) 0.0036(8) -0.0009(7) -0.0004(8)
C32 0.0157(11) 0.0231(11) 0.0149(10) 0.0048(8) -0.0002(8) -0.0111(9)
C28 0.0180(11) 0.0170(11) 0.0211(11) 0.0031(9) -0.0019(9) 0.0021(9)
C20 0.0203(11) 0.0241(12) 0.0138(10) 0.0098(9) -0.0047(8) -0.0102(9)
C16 0.0234(12) 0.0300(13) 0.0201(11) 0.0092(9) -0.0035(9) -0.0175(10)

loop_
_atom_type_symbol
_atom_type_description
_atom_type_scat_dispersion_real
_atom_type_scat_dispersion_imag
_atom_type_scat_source
C C 0.0033 0.0016 'International Tables Vol C Tables 4.2.6.8 and 6.1.1.4'
P P 0.1023 0.0942 'International Tables Vol C Tables 4.2.6.8 and 6.1.1.4'
S S 0.1246 0.1234 'International Tables Vol C Tables 4.2.6.8 and 6.1.1.4'
Pt Pt -1.7033 8.3905 'International Tables Vol C Tables 4.2.6.8 and 6.1.1.4'
H H 0.0000 0.0000 'International Tables Vol C Tables 4.2.6.8 and 6.1.1.4'

loop_
_geom_angle_atom_site_label_1
_geom_angle_atom_site_label_2
_geom_angle_atom_site_label_3
_geom_angle
_geom_angle_site_symmetry_1
_geom_angle_site_symmetry_3
_geom_angle_publ_flag
P1 Pt1 S2 90.114(17) . . ?
P1 Pt1 C2 154.90(5) . . ?
S2 Pt1 C2 112.39(5) . . ?
P1 Pt1 S1 87.475(17) . . ?
S2 Pt1 S1 163.000(18) . . ?
C2 Pt1 S1 74.16(5) . . ?
P1 Pt1 C1 164.12(5) . . ?
S2 Pt1 C1 78.45(4) . . ?
C2 Pt1 C1 33.94(6) . . ?
S1 Pt1 C1 106.65(4) . . ?
C22 S1 Pt1 115.01(6) . . ?
C41 P1 C47 106.58(9) . . ?
C41 P1 C35 102.85(8) . . ?
C47 P1 C35 110.05(9) . . ?
C41 P1 Pt1 113.86(7) . . ?
C47 P1 Pt1 108.78(6) . . ?
C35 P1 Pt1 114.35(6) . . ?
C12 S2 Pt1 121.09(6) . . ?
C6 C5 C4 120.58(18) . . ?
C6 C5 H5 119.7 . . ?
C4 C5 H5 119.7 . . ?
C1 C2 C3 120.21(18) . . ?
C1 C2 Pt1 74.03(10) . . ?
C3 C2 Pt1 99.11(12) . . ?
C1 C2 H2 119.9 . . ?
C3 C2 H2 119.9 . . ?
Pt1 C2 H2 96.7 . . ?
C2 C1 C6 120.34(17) . . ?
C2 C1 Pt1 72.02(10) . . ?
C6 C1 Pt1 104.10(12) . . ?
C2 C1 H1 119.8 . . ?
C6 C1 H1 119.8 . . ?
Pt1 C1 H1 93.7 . . ?
C5 C6 C1 118.64(17) . . ?
C5 C6 C7 124.58(18) . . ?
C1 C6 C7 116.73(17) . . ?
C7 C12 C11 117.85(17) . . ?
C7 C12 S2 121.06(14) . . ?
C11 C12 S2 120.83(14) . . ?
C21 C22 C23 118.28(16) . . ?
C21 C22 S1 121.18(13) . . ?
C23 C22 S1 120.44(14) . . ?
C4 C3 C2 118.04(17) . . ?
C4 C3 C21 123.83(17) . . ?
C2 C3 C21 118.10(17) . . ?
C8 C7 C12 121.85(16) . . ?
C8 C7 C6 119.96(17) . . ?
C12 C7 C6 118.20(16) . . ?
C3 C4 C5 121.20(18) . . ?
C3 C4 H4 119.4 . . ?
C5 C4 H4 119.4 . . ?
C26 C21 C22 120.92(17) . . ?
C26 C21 C3 118.47(17) . . ?
C22 C21 C3 120.61(16) . . ?
C24 C23 C22 117.50(17) . . ?
C24 C23 C31 117.78(16) . . ?
C22 C23 C31 124.72(16) . . ?
C46 C45 C44 110.64(16) . . ?
C46 C45 H45A 109.5 . . ?
C44 C45 H45A 109.5 . . ?
C46 C45 H45B 109.5 . . ?
C44 C45 H45B 109.5 . . ?
H45A C45 H45B 108.1 . . ?
C7 C8 C9 121.59(17) . . ?
C7 C8 H8 119.2 . . ?
C9 C8 H8 119.2 . . ?
C43 C44 C45 111.24(17) . . ?
C43 C44 H44A 109.4 . . ?
C45 C44 H44A 109.4 . . ?
C43 C44 H44B 109.4 . . ?
C45 C44 H44B 109.4 . . ?
H44A C44 H44B 108.0 . . ?
C52 C47 C48 110.52(16) . . ?
C52 C47 P1 117.24(13) . . ?
C48 C47 P1 113.80(13) . . ?
C52 C47 H47 104.6 . . ?
C48 C47 H47 104.6 . . ?
P1 C47 H47 104.6 . . ?
C46 C41 C42 110.77(16) . . ?
C46 C41 P1 115.03(13) . . ?
C42 C41 P1 109.32(13) . . ?
C46 C41 H41 107.1 . . ?
C42 C41 H41 107.1 . . ?
P1 C41 H41 107.1 . . ?
C9 C10 C11 124.68(17) . . ?
C9 C10 H10 117.7 . . ?
C11 C10 H10 117.7 . . ?
C25 C26 C21 121.92(18) . . ?
C25 C26 H26 119.0 . . ?
C21 C26 H26 119.0 . . ?
C49 C48 C47 109.46(16) . . ?
C49 C48 H48A 109.8 . . ?
C47 C48 H48A 109.8 . . ?
C49 C48 H48B 109.8 . . ?
C47 C48 H48B 109.8 . . ?
H48A C48 H48B 108.2 . . ?
C8 C9 C10 116.26(17) . . ?
C8 C9 C13 119.88(17) . . ?
C10 C9 C13 123.86(16) . . ?
C10 C11 C12 117.57(17) . . ?
C10 C11 C17 118.34(16) . . ?
C12 C11 C17 124.08(16) . . ?
C33 C31 C34 110.16(17) . . ?
C33 C31 C32 105.76(16) . . ?
C34 C31 C32 106.58(16) . . ?
C33 C31 C23 111.26(16) . . ?
C34 C31 C23 110.63(16) . . ?
C32 C31 C23 112.24(15) . . ?
C36 C35 C40 110.22(16) . . ?
C36 C35 P1 112.34(12) . . ?
C40 C35 P1 116.59(13) . . ?
C36 C35 H35 105.6 . . ?
C40 C35 H35 105.6 . . ?
P1 C35 H35 105.6 . . ?
C37 C36 C35 110.60(15) . . ?
C37 C36 H36A 109.5 . . ?
C35 C36 H36A 109.5 . . ?
C37 C36 H36B 109.5 . . ?
C35 C36 H36B 109.5 . . ?
H36A C36 H36B 108.1 . . ?
C47 C52 C51 109.02(15) . . ?
C47 C52 H52A 109.9 . . ?
C51 C52 H52A 109.9 . . ?
C47 C52 H52B 109.9 . . ?
C51 C52 H52B 109.9 . . ?
H52A C52 H52B 108.3 . . ?
C45 C46 C41 110.25(15) . . ?
C45 C46 H46A 109.6 . . ?
C41 C46 H46A 109.6 . . ?
C45 C46 H46B 109.6 . . ?
C41 C46 H46B 109.6 . . ?
H46A C46 H46B 108.1 . . ?
C38 C39 C40 112.15(16) . . ?
C38 C39 H39A 109.2 . . ?
C40 C39 H39A 109.2 . . ?
C38 C39 H39B 109.2 . . ?
C40 C39 H39B 109.2 . . ?
H39A C39 H39B 107.9 . . ?
C44 C43 C42 111.22(16) . . ?
C44 C43 H43A 109.4 . . ?
C42 C43 H43A 109.4 . . ?
C44 C43 H43B 109.4 . . ?
C42 C43 H43B 109.4 . . ?
H43A C43 H43B 108.0 . . ?
C38 C37 C36 111.12(16) . . ?
C38 C37 H37A 109.4 . . ?
C36 C37 H37A 109.4 . . ?
C38 C37 H37B 109.4 . . ?
C36 C37 H37B 109.4 . . ?
H37A C37 H37B 108.0 . . ?
C49 C50 C51 112.55(17) . . ?
C49 C50 H50A 109.1 . . ?
C51 C50 H50A 109.1 . . ?
C49 C50 H50B 109.1 . . ?
C51 C50 H50B 109.1 . . ?
H50A C50 H50B 107.8 . . ?
C25 C24 C23 124.43(17) . . ?
C25 C24 H24 117.8 . . ?
C23 C24 H24 117.8 . . ?
C39 C40 C35 109.83(16) . . ?
C39 C40 H40A 109.7 . . ?
C35 C40 H40A 109.7 . . ?
C39 C40 H40B 109.7 . . ?
C35 C40 H40B 109.7 . . ?
H40A C40 H40B 108.2 . . ?
C50 C51 C52 111.32(17) . . ?
C50 C51 H51A 109.4 . . ?
C52 C51 H51A 109.4 . . ?
C50 C51 H51B 109.4 . . ?
C52 C51 H51B 109.4 . . ?
H51A C51 H51B 108.0 . . ?
C31 C34 H34A 109.5 . . ?
C31 C34 H34B 109.5 . . ?
H34A C34 H34B 109.5 . . ?
C31 C34 H34C 109.5 . . ?
H34A C34 H34C 109.5 . . ?
H34B C34 H34C 109.5 . . ?
C43 C42 C41 111.36(16) . . ?
C43 C42 H42A 109.4 . . ?
C41 C42 H42A 109.4 . . ?
C43 C42 H42B 109.4 . . ?
C41 C42 H42B 109.4 . . ?
H42A C42 H42B 108.0 . . ?
C31 C33 H33A 109.5 . . ?
C31 C33 H33B 109.5 . . ?
H33A C33 H33B 109.5 . . ?
C31 C33 H33C 109.5 . . ?
H33A C33 H33C 109.5 . . ?
H33B C33 H33C 109.5 . . ?
C39 C38 C37 110.69(17) . . ?
C39 C38 H38A 109.5 . . ?
C37 C38 H38A 109.5 . . ?
C39 C38 H38B 109.5 . . ?
C37 C38 H38B 109.5 . . ?
H38A C38 H38B 108.1 . . ?
C16 C13 C14 108.13(17) . . ?
C16 C13 C9 112.53(16) . . ?
C14 C13 C9 109.19(16) . . ?
C16 C13 C15 107.95(17) . . ?
C14 C13 C15 109.47(17) . . ?
C9 C13 C15 109.53(16) . . ?
C19 C17 C18 111.23(17) . . ?
C19 C17 C20 105.88(16) . . ?
C18 C17 C20 106.28(16) . . ?
C19 C17 C11 110.34(15) . . ?
C18 C17 C11 110.72(16) . . ?
C20 C17 C11 112.24(16) . . ?
C13 C14 H14A 109.5 . . ?
C13 C14 H14B 109.5 . . ?
H14A C14 H14B 109.5 . . ?
C13 C14 H14C 109.5 . . ?
H14A C14 H14C 109.5 . . ?
H14B C14 H14C 109.5 . . ?
C17 C19 H19A 109.5 . . ?
C17 C19 H19B 109.5 . . ?
H19A C19 H19B 109.5 . . ?
C17 C19 H19C 109.5 . . ?
H19A C19 H19C 109.5 . . ?
H19B C19 H19C 109.5 . . ?
C26 C25 C24 116.51(17) . . ?
C26 C25 C27 120.38(17) . . ?
C24 C25 C27 123.06(16) . . ?
C13 C15 H15A 109.5 . . ?
C13 C15 H15B 109.5 . . ?
H15A C15 H15B 109.5 . . ?
C13 C15 H15C 109.5 . . ?
H15A C15 H15C 109.5 . . ?
H15B C15 H15C 109.5 . . ?
C27 C30 H30A 109.5 . . ?
C27 C30 H30B 109.5 . . ?
H30A C30 H30B 109.5 . . ?
C27 C30 H30C 109.5 . . ?
H30A C30 H30C 109.5 . . ?
H30B C30 H30C 109.5 . . ?
C50 C49 C48 111.11(16) . . ?
C50 C49 H49A 109.4 . . ?
C48 C49 H49A 109.4 . . ?
C50 C49 H49B 109.4 . . ?
C48 C49 H49B 109.4 . . ?
H49A C49 H49B 108.0 . . ?
C17 C18 H18A 109.5 . . ?
C17 C18 H18B 109.5 . . ?
H18A C18 H18B 109.5 . . ?
C17 C18 H18C 109.5 . . ?
H18A C18 H18C 109.5 . . ?
H18B C18 H18C 109.5 . . ?
C27 C29 H29A 109.5 . . ?
C27 C29 H29B 109.5 . . ?
H29A C29 H29B 109.5 . . ?
C27 C29 H29C 109.5 . . ?
H29A C29 H29C 109.5 . . ?
H29B C29 H29C 109.5 . . ?
C30 C27 C25 111.35(16) . . ?
C30 C27 C29 107.90(16) . . ?
C25 C27 C29 112.20(16) . . ?
C30 C27 C28 108.95(17) . . ?
C25 C27 C28 107.56(16) . . ?
C29 C27 C28 108.82(16) . . ?
C31 C32 H32A 109.5 . . ?
C31 C32 H32B 109.5 . . ?
H32A C32 H32B 109.5 . . ?
C31 C32 H32C 109.5 . . ?
H32A C32 H32C 109.5 . . ?
H32B C32 H32C 109.5 . . ?
C27 C28 H28A 109.5 . . ?
C27 C28 H28B 109.5 . . ?
H28A C28 H28B 109.5 . . ?
C27 C28 H28C 109.5 . . ?
H28A C28 H28C 109.5 . . ?
H28B C28 H28C 109.5 . . ?
C17 C20 H20A 109.5 . . ?
C17 C20 H20B 109.5 . . ?
H20A C20 H20B 109.5 . . ?
C17 C20 H20C 109.5 . . ?
H20A C20 H20C 109.5 . . ?
H20B C20 H20C 109.5 . . ?
C13 C16 H16A 109.5 . . ?
C13 C16 H16B 109.5 . . ?
H16A C16 H16B 109.5 . . ?
C13 C16 H16C 109.5 . . ?
H16A C16 H16C 109.5 . . ?
H16B C16 H16C 109.5 . . ?

loop_
_geom_bond_atom_site_label_1
_geom_bond_atom_site_label_2
_geom_bond_distance
_geom_bond_site_symmetry_2
_geom_bond_publ_flag
Pt1 P1 2.2685(5) . ?
Pt1 S2 2.3605(5) . ?
Pt1 C2 2.3611(18) . ?
Pt1 S1 2.3826(4) . ?
Pt1 C1 2.3865(18) . ?
S1 C22 1.7914(19) . ?
P1 C41 1.8411(19) . ?
P1 C47 1.8423(19) . ?
P1 C35 1.8571(19) . ?
S2 C12 1.7923(19) . ?
C5 C6 1.371(3) . ?
C5 C4 1.413(3) . ?
C5 H5 0.9500 . ?
C2 C1 1.386(3) . ?
C2 C3 1.427(3) . ?
C2 H2 0.9500 . ?
C1 C6 1.423(3) . ?
C1 H1 0.9500 . ?
C6 C7 1.476(2) . ?
C12 C7 1.411(3) . ?
C12 C11 1.423(2) . ?
C22 C21 1.413(3) . ?
C22 C23 1.425(2) . ?
C3 C4 1.376(3) . ?
C3 C21 1.473(2) . ?
C7 C8 1.382(3) . ?
C4 H4 0.9500 . ?
C21 C26 1.393(3) . ?
C23 C24 1.401(3) . ?
C23 C31 1.551(3) . ?
C45 C46 1.524(3) . ?
C45 C44 1.527(3) . ?
C45 H45A 0.9900 . ?
C45 H45B 0.9900 . ?
C8 C9 1.391(3) . ?
C8 H8 0.9500 . ?
C44 C43 1.519(3) . ?
C44 H44A 0.9900 . ?
C44 H44B 0.9900 . ?
C47 C52 1.530(3) . ?
C47 C48 1.543(3) . ?
C47 H47 1.0000 . ?
C41 C46 1.535(3) . ?
C41 C42 1.542(3) . ?
C41 H41 1.0000 . ?
C10 C9 1.393(3) . ?
C10 C11 1.401(3) . ?
C10 H10 0.9500 . ?
C26 C25 1.383(3) . ?
C26 H26 0.9500 . ?
C48 C49 1.529(3) . ?
C48 H48A 0.9900 . ?
C48 H48B 0.9900 . ?
C9 C13 1.531(3) . ?
C11 C17 1.550(3) . ?
C31 C33 1.534(3) . ?
C31 C34 1.541(3) . ?
C31 C32 1.541(3) . ?
C35 C36 1.534(3) . ?
C35 C40 1.541(3) . ?
C35 H35 1.0000 . ?
C36 C37 1.532(3) . ?
C36 H36A 0.9900 . ?
C36 H36B 0.9900 . ?
C52 C51 1.535(3) . ?
C52 H52A 0.9900 . ?
C52 H52B 0.9900 . ?
C46 H46A 0.9900 . ?
C46 H46B 0.9900 . ?
C39 C38 1.519(3) . ?
C39 C40 1.533(3) . ?
C39 H39A 0.9900 . ?
C39 H39B 0.9900 . ?
C43 C42 1.524(3) . ?
C43 H43A 0.9900 . ?
C43 H43B 0.9900 . ?
C37 C38 1.523(3) . ?
C37 H37A 0.9900 . ?
C37 H37B 0.9900 . ?
C50 C49 1.525(3) . ?
C50 C51 1.525(3) . ?
C50 H50A 0.9900 . ?
C50 H50B 0.9900 . ?
C24 C25 1.396(3) . ?
C24 H24 0.9500 . ?
C40 H40A 0.9900 . ?
C40 H40B 0.9900 . ?
C51 H51A 0.9900 . ?
C51 H51B 0.9900 . ?
C34 H34A 0.9800 . ?
C34 H34B 0.9800 . ?
C34 H34C 0.9800 . ?
C42 H42A 0.9900 . ?
C42 H42B 0.9900 . ?
C33 H33A 0.9800 . ?
C33 H33B 0.9800 . ?
C33 H33C 0.9800 . ?
C38 H38A 0.9900 . ?
C38 H38B 0.9900 . ?
C13 C16 1.530(3) . ?
C13 C14 1.531(3) . ?
C13 C15 1.537(3) . ?
C17 C19 1.530(3) . ?
C17 C18 1.539(3) . ?
C17 C20 1.540(3) . ?
C14 H14A 0.9800 . ?
C14 H14B 0.9800 . ?
C14 H14C 0.9800 . ?
C19 H19A 0.9800 . ?
C19 H19B 0.9800 . ?
C19 H19C 0.9800 . ?
C25 C27 1.532(3) . ?
C15 H15A 0.9800 . ?
C15 H15B 0.9800 . ?
C15 H15C 0.9800 . ?
C30 C27 1.531(3) . ?
C30 H30A 0.9800 . ?
C30 H30B 0.9800 . ?
C30 H30C 0.9800 . ?
C49 H49A 0.9900 . ?
C49 H49B 0.9900 . ?
C18 H18A 0.9800 . ?
C18 H18B 0.9800 . ?
C18 H18C 0.9800 . ?
C29 C27 1.532(3) . ?
C29 H29A 0.9800 . ?
C29 H29B 0.9800 . ?
C29 H29C 0.9800 . ?
C27 C28 1.534(3) . ?
C32 H32A 0.9800 . ?
C32 H32B 0.9800 . ?
C32 H32C 0.9800 . ?
C28 H28A 0.9800 . ?
C28 H28B 0.9800 . ?
C28 H28C 0.9800 . ?
C20 H20A 0.9800 . ?
C20 H20B 0.9800 . ?
C20 H20C 0.9800 . ?
C16 H16A 0.9800 . ?
C16 H16B 0.9800 . ?
C16 H16C 0.9800 . ?
